data_2207217
loop_
_publ_author_name
'Zhou, Xin'
'Shao, Ling'
'Jin, Zhong'
'Liu, Jian-Bing'
'Fang, Jian-Xin'

_publ_section_title
<i>N</i>-[4-(<i>N</i>,<i>N</i>-Diethylamino)benzylidene]-4-phenyl-5-(1<i>H</i>-1,2,4-triazol-1-yl)thiazol-2-amine
_journal_coeditor_code FL6189
_journal_issue 11
_journal_name_full 'Acta Crystallographica Section E'
_journal_page_first o3765
_journal_page_last o3766
_journal_paper_doi 10.1107/S1600536805032733
_journal_volume 61
_journal_year 2005
_chemical_formula_iupac 'C22 H22 N6 S'
_chemical_formula_moiety 'C22 H22 N6 S'
_chemical_formula_sum 'C22 H22 N6 S'
_chemical_formula_weight 402.53
_chemical_name_systematic
;
N-[4-(N,N-Diethylamino)benzylidene]-4-phenyl-
5-(1H-1,2,4-triazol-1-yl)thiazol-2-amine
;
_space_group_IT_number 14
_symmetry_cell_setting monoclinic
_symmetry_space_group_name_Hall '-P 2ybc'
_symmetry_space_group_name_H-M 'P 1 21/c 1'
_atom_sites_solution_hydrogens geom
_atom_sites_solution_primary direct
_atom_sites_solution_secondary difmap
_cell_angle_alpha 90.00
_cell_angle_beta 108.639(3)
_cell_angle_gamma 90.00
_cell_formula_units_Z 4
_cell_length_a 9.0753(16)
_cell_length_b 20.924(4)
_cell_length_c 11.518(2)
_cell_measurement_reflns_used 2309
_cell_measurement_temperature 294(2)
_cell_measurement_theta_max 23.41
_cell_measurement_theta_min 2.37
_cell_volume 2072.5(6)
_computing_cell_refinement 'SAINT (Bruker, 1999)'
_computing_data_collection 'SMART (Bruker, 1998)'
_computing_data_reduction SAINT
_computing_molecular_graphics 'SHELXTL (Bruker, 1999)'
_computing_publication_material SHELXTL
_computing_structure_refinement 'SHELXL97 (Sheldrick, 1997)'
_computing_structure_solution 'SHELXS97 (Sheldrick, 1997)'
_diffrn_ambient_temperature 294(2)
_diffrn_measured_fraction_theta_full 0.996
_diffrn_measured_fraction_theta_max 0.996
_diffrn_measurement_device_type 'Bruker SMART CCD area-detector'
_diffrn_measurement_method '\f and \w'
_diffrn_radiation_monochromator graphite
_diffrn_radiation_source 'fine-focus sealed tube'
_diffrn_radiation_type MoK\a
_diffrn_radiation_wavelength 0.71073
_diffrn_reflns_av_R_equivalents 0.0520
_diffrn_reflns_av_sigmaI/netI 0.0674
_diffrn_reflns_limit_h_max 11
_diffrn_reflns_limit_h_min -11
_diffrn_reflns_limit_k_max 21
_diffrn_reflns_limit_k_min -26
_diffrn_reflns_limit_l_max 8
_diffrn_reflns_limit_l_min -14
_diffrn_reflns_number 11567
_diffrn_reflns_theta_full 26.35
_diffrn_reflns_theta_max 26.35
_diffrn_reflns_theta_min 1.95
_exptl_absorpt_coefficient_mu 0.177
_exptl_absorpt_correction_T_max 0.969
_exptl_absorpt_correction_T_min 0.969
_exptl_absorpt_correction_type multi-scan
_exptl_absorpt_process_details '(SADABS; Sheldrick, 1996)'
_exptl_crystal_colour yellow
_exptl_crystal_density_diffrn 1.290
_exptl_crystal_density_method 'not measured'
_exptl_crystal_description parallelepiped
_exptl_crystal_F_000 848
_exptl_crystal_size_max 0.22
_exptl_crystal_size_mid 0.20
_exptl_crystal_size_min 0.18
_refine_diff_density_max 0.204
_refine_diff_density_min -0.270
_refine_ls_extinction_method none
_refine_ls_goodness_of_fit_ref 1.000
_refine_ls_hydrogen_treatment constr
_refine_ls_matrix_type full
_refine_ls_number_parameters 264
_refine_ls_number_reflns 4220
_refine_ls_number_restraints 0
_refine_ls_restrained_S_all 1.000
_refine_ls_R_factor_all 0.0998
_refine_ls_R_factor_gt 0.0448
_refine_ls_shift/su_max 0.002
_refine_ls_shift/su_mean 0.000
_refine_ls_structure_factor_coef Fsqd
_refine_ls_weighting_details 'calc w = 1/[\s^2^(Fo^2^)+(0.0511P)^2^+0.005P] where P = (Fo^2^+2Fc^2^)/3'
_refine_ls_weighting_scheme calc
_refine_ls_wR_factor_gt 0.0956
_refine_ls_wR_factor_ref 0.1151
_reflns_number_gt 2444
_reflns_number_total 4220
_reflns_threshold_expression I>2\s(I)
_cod_data_source_file fl6189.cif
_cod_data_source_block I
_cod_original_sg_symbol_H-M 'P 21/c'
_cod_database_code 2207217
_cod_database_fobs_code 2207217

loop_
_symmetry_equiv_pos_as_xyz
'x, y, z'
'-x, y+1/2, -z+1/2'
'-x, -y, -z'
'x, -y-1/2, z-1/2'

loop_
_atom_site_label
_atom_site_fract_x
_atom_site_fract_y
_atom_site_fract_z
_atom_site_U_iso_or_equiv
_atom_site_adp_type
_atom_site_calc_flag
_atom_site_refinement_flags
_atom_site_occupancy
_atom_site_type_symbol
S1 1.22593(7) 0.52571(3) 0.37432(6) 0.04474(19) Uani d . 1 S
N1 1.6744(2) 0.64075(9) 0.62172(18) 0.0493(5) Uani d . 1 N
N2 1.5218(2) 0.62076(9) 0.42688(17) 0.0513(5) Uani d . 1 N
N3 1.44232(19) 0.61005(8) 0.50788(16) 0.0360(4) Uani d . 1 N
N4 1.02160(19) 0.58918(8) 0.43908(15) 0.0374(4) Uani d . 1 N
N5 0.9229(2) 0.50005(8) 0.30120(16) 0.0407(5) Uani d . 1 N
N6 0.2622(2) 0.37938(9) -0.01706(18) 0.0500(5) Uani d . 1 N
C1 1.6579(3) 0.63887(11) 0.5006(2) 0.0540(7) Uani d . 1 C
H1 1.7389 0.6498 0.4713 0.065 Uiso calc R 1 H
C2 1.5361(3) 0.62248(10) 0.6217(2) 0.0442(6) Uani d . 1 C
H2 1.5068 0.6186 0.6918 0.053 Uiso calc R 1 H
C3 1.2838(2) 0.59183(9) 0.46619(18) 0.0345(5) Uani d . 1 C
C4 1.1622(2) 0.61976(9) 0.49188(18) 0.0323(5) Uani d . 1 C
C5 1.1671(2) 0.67602(10) 0.57068(19) 0.0349(5) Uani d . 1 C
C6 1.2640(3) 0.72789(10) 0.5728(2) 0.0481(6) Uani d . 1 C
H6 1.3255 0.7284 0.5218 0.058 Uiso calc R 1 H
C7 1.2687(3) 0.77890(11) 0.6511(2) 0.0597(7) Uani d . 1 C
H7 1.3335 0.8135 0.6522 0.072 Uiso calc R 1 H
C8 1.1785(3) 0.77882(12) 0.7271(2) 0.0606(7) Uani d . 1 C
H8 1.1840 0.8127 0.7807 0.073 Uiso calc R 1 H
C9 1.0800(3) 0.72821(12) 0.7233(2) 0.0539(7) Uani d . 1 C
H9 1.0172 0.7285 0.7731 0.065 Uiso calc R 1 H
C10 1.0738(2) 0.67704(11) 0.6460(2) 0.0427(6) Uani d . 1 C
H10 1.0070 0.6431 0.6443 0.051 Uiso calc R 1 H
C11 1.0373(2) 0.54014(10) 0.3742(2) 0.0374(5) Uani d . 1 C
C12 0.7804(3) 0.51565(10) 0.28455(19) 0.0406(6) Uani d . 1 C
H12 0.7607 0.5518 0.3241 0.049 Uiso calc R 1 H
C13 0.6503(2) 0.47998(10) 0.20789(19) 0.0359(5) Uani d . 1 C
C14 0.6668(2) 0.42262(10) 0.15074(18) 0.0379(5) Uani d . 1 C
H14 0.7661 0.4065 0.1628 0.046 Uiso calc R 1 H
C15 0.5412(2) 0.38969(10) 0.07773(19) 0.0416(6) Uani d . 1 C
H15 0.5569 0.3515 0.0422 0.050 Uiso calc R 1 H
C16 0.3879(2) 0.41237(10) 0.05510(19) 0.0385(5) Uani d . 1 C
C17 0.3716(3) 0.47059(10) 0.1105(2) 0.0437(6) Uani d . 1 C
H17 0.2729 0.4877 0.0967 0.052 Uiso calc R 1 H
C18 0.4989(3) 0.50266(10) 0.1845(2) 0.0430(6) Uani d . 1 C
H18 0.4837 0.5409 0.2204 0.052 Uiso calc R 1 H
C19 0.2752(3) 0.31447(11) -0.0607(2) 0.0588(7) Uani d . 1 C
H19A 0.1839 0.2902 -0.0614 0.071 Uiso calc R 1 H
H19B 0.3652 0.2938 -0.0039 0.071 Uiso calc R 1 H
C20 0.2906(3) 0.31307(12) -0.1869(3) 0.0691(8) Uani d . 1 C
H20A 0.1987 0.3308 -0.2446 0.104 Uiso calc R 1 H
H20B 0.3035 0.2697 -0.2091 0.104 Uiso calc R 1 H
H20C 0.3795 0.3378 -0.1874 0.104 Uiso calc R 1 H
C21 0.1041(3) 0.40504(13) -0.0479(2) 0.0576(7) Uani d . 1 C
H21A 0.0411 0.3875 -0.1259 0.069 Uiso calc R 1 H
H21B 0.1075 0.4511 -0.0570 0.069 Uiso calc R 1 H
C22 0.0288(3) 0.38965(15) 0.0483(3) 0.0889(10) Uani d . 1 C
H22A 0.0231 0.3441 0.0565 0.133 Uiso calc R 1 H
H22B -0.0742 0.4073 0.0243 0.133 Uiso calc R 1 H
H22C 0.0895 0.4077 0.1254 0.133 Uiso calc R 1 H

loop_
_atom_site_aniso_label
_atom_site_aniso_U_11
_atom_site_aniso_U_22
_atom_site_aniso_U_33
_atom_site_aniso_U_12
_atom_site_aniso_U_13
_atom_site_aniso_U_23
S1 0.0379(3) 0.0450(4) 0.0514(4) -0.0034(3) 0.0144(3) -0.0115(3)
N1 0.0376(12) 0.0544(13) 0.0535(14) -0.0051(9) 0.0113(10) -0.0021(10)
N2 0.0413(12) 0.0736(14) 0.0454(12) -0.0119(10) 0.0228(10) -0.0123(11)
N3 0.0323(10) 0.0402(11) 0.0373(11) -0.0025(8) 0.0136(9) -0.0016(9)
N4 0.0320(10) 0.0418(11) 0.0376(11) -0.0026(8) 0.0101(9) -0.0023(9)
N5 0.0363(11) 0.0425(11) 0.0406(11) -0.0100(9) 0.0087(9) -0.0065(9)
N6 0.0372(11) 0.0520(12) 0.0548(13) -0.0086(9) 0.0062(10) -0.0113(10)
C1 0.0400(15) 0.0683(17) 0.0608(17) -0.0142(12) 0.0262(13) -0.0091(14)
C2 0.0395(14) 0.0551(15) 0.0361(14) -0.0014(11) 0.0093(11) 0.0022(11)
C3 0.0297(12) 0.0381(12) 0.0365(12) -0.0036(10) 0.0118(10) 0.0008(10)
C4 0.0309(12) 0.0350(12) 0.0294(12) -0.0030(9) 0.0075(10) 0.0015(10)
C5 0.0293(12) 0.0393(13) 0.0328(12) 0.0020(10) 0.0053(10) 0.0010(10)
C6 0.0459(15) 0.0445(14) 0.0544(15) -0.0034(11) 0.0167(12) -0.0060(12)
C7 0.0583(17) 0.0444(15) 0.0713(19) -0.0075(13) 0.0134(15) -0.0161(14)
C8 0.0678(19) 0.0538(17) 0.0490(16) 0.0144(14) 0.0031(15) -0.0170(13)
C9 0.0578(17) 0.0639(17) 0.0420(15) 0.0220(14) 0.0188(13) -0.0008(14)
C10 0.0355(13) 0.0479(14) 0.0436(14) 0.0062(11) 0.0111(11) 0.0006(12)
C11 0.0357(13) 0.0406(13) 0.0363(13) -0.0032(10) 0.0120(10) 0.0013(11)
C12 0.0435(14) 0.0402(13) 0.0379(13) -0.0100(11) 0.0128(11) -0.0029(11)
C13 0.0341(12) 0.0396(13) 0.0337(12) -0.0067(10) 0.0103(10) 0.0012(10)
C14 0.0365(13) 0.0424(13) 0.0342(12) 0.0005(10) 0.0104(10) 0.0026(11)
C15 0.0432(14) 0.0406(13) 0.0394(13) -0.0021(11) 0.0109(11) -0.0074(11)
C16 0.0353(13) 0.0445(14) 0.0342(13) -0.0060(11) 0.0091(10) 0.0021(11)
C17 0.0342(13) 0.0462(14) 0.0493(15) 0.0008(11) 0.0114(11) -0.0023(12)
C18 0.0427(15) 0.0404(13) 0.0470(14) -0.0037(11) 0.0158(12) -0.0060(11)
C19 0.0529(16) 0.0512(16) 0.0616(18) -0.0138(12) 0.0034(14) -0.0041(14)
C20 0.075(2) 0.0584(17) 0.074(2) -0.0054(14) 0.0237(16) -0.0144(15)
C21 0.0416(15) 0.0752(18) 0.0520(16) -0.0130(13) 0.0094(12) -0.0051(14)
C22 0.067(2) 0.124(3) 0.084(2) -0.0190(19) 0.0360(18) 0.000(2)

loop_
_atom_type_symbol
_atom_type_description
_atom_type_scat_dispersion_real
_atom_type_scat_dispersion_imag
_atom_type_scat_source
C C 0.0033 0.0016 'International Tables Vol C Tables 4.2.6.8 and 6.1.1.4'
H H 0.0000 0.0000 'International Tables Vol C Tables 4.2.6.8 and 6.1.1.4'
N N 0.0061 0.0033 'International Tables Vol C Tables 4.2.6.8 and 6.1.1.4'
S S 0.1246 0.1234 'International Tables Vol C Tables 4.2.6.8 and 6.1.1.4'

loop_
_geom_angle_atom_site_label_1
_geom_angle_atom_site_label_2
_geom_angle_atom_site_label_3
_geom_angle
_geom_angle_publ_flag
C3 S1 C11 88.17(10) yes
C2 N1 C1 101.58(19) yes
C1 N2 N3 101.45(18) yes
C2 N3 N2 109.08(17) yes
C2 N3 C3 129.98(18) yes
N2 N3 C3 120.87(17) ?
C11 N4 C4 111.22(18) yes
C12 N5 C11 117.26(18) yes
C16 N6 C21 121.72(19) ?
C16 N6 C19 122.3(2) ?
C21 N6 C19 115.88(19) ?
N2 C1 N1 116.5(2) ?
N2 C1 H1 121.7 ?
N1 C1 H1 121.7 ?
N1 C2 N3 111.4(2) ?
N1 C2 H2 124.3 ?
N3 C2 H2 124.3 ?
C4 C3 N3 128.09(19) ?
C4 C3 S1 111.68(15) yes
N3 C3 S1 120.21(15) ?
C3 C4 N4 113.82(18) yes
C3 C4 C5 127.39(18) yes
N4 C4 C5 118.77(18) ?
C6 C5 C10 118.9(2) ?
C6 C5 C4 121.76(19) ?
C10 C5 C4 119.31(18) ?
C7 C6 C5 119.9(2) ?
C7 C6 H6 120.1 ?
C5 C6 H6 120.1 ?
C8 C7 C6 120.7(2) ?
C8 C7 H7 119.6 ?
C6 C7 H7 119.6 ?
C7 C8 C9 119.5(2) ?
C7 C8 H8 120.3 ?
C9 C8 H8 120.3 ?
C8 C9 C10 120.6(2) ?
C8 C9 H9 119.7 ?
C10 C9 H9 119.7 ?
C9 C10 C5 120.4(2) ?
C9 C10 H10 119.8 ?
C5 C10 H10 119.8 ?
N4 C11 N5 128.6(2) yes
N4 C11 S1 115.10(16) yes
N5 C11 S1 116.20(16) ?
N5 C12 C13 123.3(2) yes
N5 C12 H12 118.4 yes
C13 C12 H12 118.4 ?
C18 C13 C14 116.58(19) ?
C18 C13 C12 120.4(2) ?
C14 C13 C12 123.0(2) ?
C15 C14 C13 121.9(2) ?
C15 C14 H14 119.1 ?
C13 C14 H14 119.1 ?
C14 C15 C16 121.5(2) ?
C14 C15 H15 119.2 ?
C16 C15 H15 119.2 ?
N6 C16 C17 121.7(2) ?
N6 C16 C15 121.6(2) ?
C17 C16 C15 116.62(19) ?
C18 C17 C16 121.1(2) ?
C18 C17 H17 119.4 ?
C16 C17 H17 119.4 ?
C17 C18 C13 122.3(2) ?
C17 C18 H18 118.8 ?
C13 C18 H18 118.8 ?
N6 C19 C20 113.1(2) ?
N6 C19 H19A 109.0 ?
C20 C19 H19A 109.0 ?
N6 C19 H19B 109.0 ?
C20 C19 H19B 109.0 ?
H19A C19 H19B 107.8 ?
C19 C20 H20A 109.5 ?
C19 C20 H20B 109.5 ?
H20A C20 H20B 109.5 ?
C19 C20 H20C 109.5 ?
H20A C20 H20C 109.5 ?
H20B C20 H20C 109.5 ?
N6 C21 C22 112.4(2) ?
N6 C21 H21A 109.1 ?
C22 C21 H21A 109.1 ?
N6 C21 H21B 109.1 ?
C22 C21 H21B 109.1 ?
H21A C21 H21B 107.9 ?
C21 C22 H22A 109.5 ?
C21 C22 H22B 109.5 ?
H22A C22 H22B 109.5 ?
C21 C22 H22C 109.5 ?
H22A C22 H22C 109.5 ?
H22B C22 H22C 109.5 ?

loop_
_geom_bond_atom_site_label_1
_geom_bond_atom_site_label_2
_geom_bond_distance
_geom_bond_publ_flag
S1 C3 1.719(2) yes
S1 C11 1.738(2) yes
N1 C2 1.312(3) yes
N1 C1 1.355(3) yes
N2 C1 1.311(3) ?
N2 N3 1.368(2) yes
N3 C2 1.341(3) yes
N3 C3 1.415(2) yes
N4 C11 1.304(3) yes
N4 C4 1.382(2) yes
N5 C12 1.287(3) yes
N5 C11 1.389(3) yes
N6 C16 1.365(3) yes
N6 C21 1.465(3) ?
N6 C19 1.466(3) yes
C1 H1 0.9300 ?
C2 H2 0.9300 ?
C3 C4 1.363(3) yes
C4 C5 1.478(3) yes
C5 C6 1.392(3) ?
C5 C10 1.393(3) ?
C6 C7 1.390(3) ?
C6 H6 0.9300 ?
C7 C8 1.376(3) ?
C7 H7 0.9300 ?
C8 C9 1.377(3) ?
C8 H8 0.9300 ?
C9 C10 1.382(3) ?
C9 H9 0.9300 ?
C10 H10 0.9300 ?
C12 C13 1.437(3) yes
C12 H12 0.9300 ?
C13 C18 1.397(3) ?
C13 C14 1.400(3) ?
C14 C15 1.367(3) ?
C14 H14 0.9300 ?
C15 C16 1.413(3) ?
C15 H15 0.9300 ?
C16 C17 1.405(3) ?
C17 C18 1.372(3) ?
C17 H17 0.9300 ?
C18 H18 0.9300 ?
C19 C20 1.504(3) ?
C19 H19A 0.9700 ?
C19 H19B 0.9700 ?
C20 H20A 0.9600 ?
C20 H20B 0.9600 ?
C20 H20C 0.9600 ?
C21 C22 1.512(3) ?
C21 H21A 0.9700 ?
C21 H21B 0.9700 ?
C22 H22A 0.9600 ?
C22 H22B 0.9600 ?
C22 H22C 0.9600 ?

loop_
_geom_torsion_atom_site_label_1
_geom_torsion_atom_site_label_2
_geom_torsion_atom_site_label_3
_geom_torsion_atom_site_label_4
_geom_torsion
_geom_torsion_publ_flag
C1 N2 N3 C2 0.0(2) ?
C1 N2 N3 C3 177.26(19) ?
N3 N2 C1 N1 0.2(3) ?
C2 N1 C1 N2 -0.3(3) ?
C1 N1 C2 N3 0.3(2) ?
N2 N3 C2 N1 -0.2(2) ?
C3 N3 C2 N1 -177.12(19) ?
C2 N3 C3 C4 50.1(3) ?
N2 N3 C3 C4 -126.5(2) yes
C2 N3 C3 S1 -128.1(2) ?
N2 N3 C3 S1 55.3(2) ?
C11 S1 C3 C4 0.65(16) ?
C11 S1 C3 N3 179.10(17) ?
N3 C3 C4 N4 -178.34(18) ?
S1 C3 C4 N4 0.0(2) ?
N3 C3 C4 C5 -0.4(3) ?
S1 C3 C4 C5 177.93(16) ?
C11 N4 C4 C3 -0.8(2) ?
C11 N4 C4 C5 -179.01(18) ?
C3 C4 C5 C6 38.0(3) ?
N4 C4 C5 C6 -144.2(2) yes
C3 C4 C5 C10 -141.3(2) ?
N4 C4 C5 C10 36.6(3) ?
C10 C5 C6 C7 1.3(3) ?
C4 C5 C6 C7 -177.9(2) ?
C5 C6 C7 C8 0.1(4) ?
C6 C7 C8 C9 -1.5(4) ?
C7 C8 C9 C10 1.5(4) ?
C8 C9 C10 C5 -0.1(3) ?
C6 C5 C10 C9 -1.3(3) ?
C4 C5 C10 C9 177.97(19) ?
C4 N4 C11 N5 -175.45(19) yes
C4 N4 C11 S1 1.4(2) ?
C12 N5 C11 N4 7.3(3) ?
C12 N5 C11 S1 -169.54(16) yes
C3 S1 C11 N4 -1.19(17) ?
C3 S1 C11 N5 176.05(16) ?
C11 N5 C12 C13 177.70(18) yes
N5 C12 C13 C18 -174.0(2) yes
N5 C12 C13 C14 4.3(3) ?
C18 C13 C14 C15 -1.3(3) ?
C12 C13 C14 C15 -179.70(19) ?
C13 C14 C15 C16 0.8(3) ?
C21 N6 C16 C17 4.4(3) ?
C19 N6 C16 C17 -170.9(2) ?
C21 N6 C16 C15 -175.5(2) ?
C19 N6 C16 C15 9.2(3) ?
C14 C15 C16 N6 -179.54(19) ?
C14 C15 C16 C17 0.5(3) ?
N6 C16 C17 C18 178.8(2) ?
C15 C16 C17 C18 -1.2(3) ?
C16 C17 C18 C13 0.7(3) ?
C14 C13 C18 C17 0.6(3) ?
C12 C13 C18 C17 179.03(19) ?
C16 N6 C19 C20 -95.3(3) ?
C21 N6 C19 C20 89.2(3) ?
C16 N6 C21 C22 -86.1(3) ?
C19 N6 C21 C22 89.5(3) ?

loop_
_cod_related_entry_id
_cod_related_entry_database
_cod_related_entry_code
1 ChemSpider 30654882
